data_1512599
loop_
_publ_author_name
'Wang, Shengzheng'
'Zhang, Yongqiang'
'Dong, Guoqiang'
'Wu, Shanchao'
'Zhu, Shiping'
'Miao, Zhenyuan'
'Yao, Jianzhong'
'Li, Hao'
'Li, Jian'
'Zhang, Wannian'
'Sheng, Chunquan'
'Wang, Wei'

_publ_section_title
;
 Asymmetric Synthesis of Chiral Dihydrothiopyrans via an Organocatalytic
 Enantioselective Formal Thio [3 + 3] Cycloaddition Reaction with
 Binucleophilic Bisketone Thioethers.
;
_journal_issue 21
_journal_name_full 'Organic letters'
_journal_page_first 5570
_journal_page_last 5573
_journal_paper_doi 10.1021/ol4027705
_journal_volume 15
_journal_year 2013
_chemical_formula_sum 'C25 H19 Br Cl N O4 S'
_chemical_formula_weight 544.83
_chemical_name_systematic
; 
 ? 
;
_space_group_crystal_system monoclinic
_space_group_IT_number 4
_space_group_name_Hall 'P 2yb'
_space_group_name_H-M_alt 'P 1 21 1'
_symmetry_space_group_name_Hall 'P 2yb'
_symmetry_space_group_name_H-M 'P 1 21 1'
_atom_sites_solution_hydrogens geom
_audit_creation_method SHELXL-2013
_cell_angle_alpha 90
_cell_angle_beta 104.696(4)
_cell_angle_gamma 90
_cell_formula_units_Z 2
_cell_length_a 12.933(3)
_cell_length_b 6.1668(13)
_cell_length_c 17.271(4)
_cell_measurement_reflns_used 5624
_cell_measurement_temperature 203(2)
_cell_measurement_theta_max 27.34
_cell_measurement_theta_min 2.44
_cell_volume 1332.4(5)
_computing_cell_refinement 'Bruker SAINT'
_computing_data_collection 'Bruker APEX2'
_computing_data_reduction 'Bruker SAINT'
_computing_molecular_graphics 'Bruker SHELXTL'
_computing_publication_material 'Bruker SHELXTL'
_computing_structure_refinement 'SHELXL-2013 (Sheldrick, 2013)'
_computing_structure_solution 'SHELXS-97 (Sheldrick, 2008)'
_diffrn_ambient_temperature 203(2)
_diffrn_measured_fraction_theta_full 0.993
_diffrn_measured_fraction_theta_max 0.989
_diffrn_measurement_device_type 'Bruker APEX-II CCD'
_diffrn_measurement_method '\f and \w scans'
_diffrn_radiation_type MoK\a
_diffrn_radiation_wavelength 0.71073
_diffrn_reflns_av_R_equivalents 0.0364
_diffrn_reflns_av_unetI/netI 0.0785
_diffrn_reflns_Laue_measured_fraction_full 0.993
_diffrn_reflns_Laue_measured_fraction_max 0.989
_diffrn_reflns_limit_h_max 10
_diffrn_reflns_limit_h_min -16
_diffrn_reflns_limit_k_max 7
_diffrn_reflns_limit_k_min -7
_diffrn_reflns_limit_l_max 22
_diffrn_reflns_limit_l_min -22
_diffrn_reflns_number 9235
_diffrn_reflns_point_group_measured_fraction_full 0.949
_diffrn_reflns_point_group_measured_fraction_max 0.946
_diffrn_reflns_theta_full 25.242
_diffrn_reflns_theta_max 27.381
_diffrn_reflns_theta_min 1.219
_exptl_absorpt_coefficient_mu 1.750
_exptl_absorpt_correction_T_max 0.746
_exptl_absorpt_correction_T_min 0.267
_exptl_absorpt_correction_type multi-scan
_exptl_absorpt_process_details sadabs
_exptl_crystal_colour colourless
_exptl_crystal_density_diffrn 1.358
_exptl_crystal_description block
_exptl_crystal_F_000 552
_exptl_crystal_size_max 0.650
_exptl_crystal_size_mid 0.400
_exptl_crystal_size_min 0.330
_platon_squeeze_details ' '
_refine_diff_density_max 0.523
_refine_diff_density_min -0.501
_refine_diff_density_rms 0.080
_refine_ls_abs_structure_details
; 
 Flack x determined using 1821 quotients [(I+)-(I-)]/[(I+)+(I-)] 
 (Parsons and Flack (2004), Acta Cryst. A60, s61). 
;
_refine_ls_abs_structure_Flack 0.082(7)
_refine_ls_extinction_method none
_refine_ls_goodness_of_fit_ref 1.013
_refine_ls_hydrogen_treatment constr
_refine_ls_matrix_type full
_refine_ls_number_parameters 298
_refine_ls_number_reflns 5700
_refine_ls_number_restraints 1
_refine_ls_restrained_S_all 1.013
_refine_ls_R_factor_all 0.0514
_refine_ls_R_factor_gt 0.0398
_refine_ls_shift/su_max 0.001
_refine_ls_shift/su_mean 0.000
_refine_ls_structure_factor_coef Fsqd
_refine_ls_weighting_details
; 
 w=1/[\s^2^(Fo^2^)+(0.0507P)^2^] 
 where P=(Fo^2^+2Fc^2^)/3 
;
_refine_ls_weighting_scheme calc
_refine_ls_wR_factor_gt 0.1033
_refine_ls_wR_factor_ref 0.1094
_reflns_Friedel_coverage 0.748
_reflns_Friedel_fraction_full 0.895
_reflns_Friedel_fraction_max 0.894
_reflns_number_gt 4955
_reflns_number_total 5700
_reflns_threshold_expression 'I > 2\s(I)'
_cod_data_source_file ol4027705_si_001.cif
_cod_data_source_block compound11
_cod_database_code 1512599
_shelx_space_group_comment
; 
The symmetry employed for this shelxl refinement is uniquely defined 
by the following loop, which should always be used as a source of 
symmetry information in preference to the above space-group names. 
They are only intended as comments. 
;
_shelx_estimated_absorpt_t_min 0.396
_shelx_estimated_absorpt_t_max 0.596
_shelxl_version_number 2013-2

loop_
_space_group_symop_operation_xyz
'x, y, z'
'-x, y+1/2, -z'

loop_
_atom_site_label
_atom_site_type_symbol
_atom_site_fract_x
_atom_site_fract_y
_atom_site_fract_z
_atom_site_U_iso_or_equiv
_atom_site_adp_type
_atom_site_occupancy
_atom_site_site_symmetry_order
_atom_site_calc_flag
_atom_site_refinement_flags_posn
_atom_site_refinement_flags_adp
Br1 Br 0.37321(4) 1.08838(9) 0.88611(3) 0.03350(16) Uani 1 1 d . .
Cl1 Cl 0.30857(9) 0.53401(16) 0.71128(6) 0.0251(3) Uani 1 1 d . .
S1 S 0.43091(9) 0.9431(2) 0.70625(7) 0.0254(3) Uani 1 1 d . .
N1 N 0.7267(4) 0.9448(8) 0.9985(2) 0.0337(10) Uani 1 1 d . .
O1 O 0.6948(3) 1.0201(7) 0.7600(2) 0.0371(10) Uani 1 1 d . .
O2 O 0.6356(3) 0.9947(7) 0.9950(2) 0.0415(10) Uani 1 1 d . .
O3 O 0.8031(4) 1.0465(9) 1.0388(3) 0.0681(16) Uani 1 1 d . .
O4 O 0.2281(3) 1.0761(8) 0.6681(2) 0.0357(8) Uani 1 1 d . .
C1 C 0.5498(4) 0.7831(8) 0.7531(3) 0.0228(10) Uani 1 1 d . .
H1 H 0.5394 0.6306 0.7349 0.027 Uiso 1 1 calc R U
C2 C 0.5729(4) 0.7934(8) 0.8445(3) 0.0220(9) Uani 1 1 d . .
H2 H 0.5789 0.9476 0.8610 0.026 Uiso 1 1 calc R U
C3 C 0.4823(4) 0.6900(9) 0.8735(3) 0.0230(10) Uani 1 1 d . .
H3A H 0.4775 0.5366 0.8582 0.028 Uiso 1 1 calc R U
H3B H 0.5005 0.6968 0.9320 0.028 Uiso 1 1 calc R U
C4 C 0.3737(4) 0.7929(8) 0.8415(3) 0.0232(10) Uani 1 1 d . .
H4 H 0.3209 0.7050 0.8604 0.028 Uiso 1 1 calc R U
C5 C 0.3348(4) 0.8108(8) 0.7505(3) 0.0230(10) Uani 1 1 d . .
C6 C 0.6355(4) 0.8888(9) 0.7198(3) 0.0246(10) Uani 1 1 d . .
C7 C 0.6393(4) 0.8421(10) 0.6361(3) 0.0300(12) Uani 1 1 d . .
C8 C 0.5923(5) 0.6600(10) 0.5946(3) 0.0382(13) Uani 1 1 d . .
H8 H 0.5553 0.5606 0.6189 0.046 Uiso 1 1 calc R U
C9 C 0.6004(5) 0.6256(13) 0.5167(3) 0.0506(18) Uani 1 1 d . .
H9 H 0.5720 0.4988 0.4892 0.061 Uiso 1 1 calc R U
C10 C 0.6506(6) 0.7793(14) 0.4792(4) 0.0580(19) Uani 1 1 d . .
H10 H 0.6546 0.7571 0.4262 0.070 Uiso 1 1 calc R U
C11 C 0.6939(6) 0.9609(14) 0.5194(4) 0.057(2) Uani 1 1 d . .
H11 H 0.7271 1.0642 0.4937 0.069 Uiso 1 1 calc R U
C12 C 0.6894(5) 0.9950(11) 0.5979(4) 0.0468(16) Uani 1 1 d . .
H12 H 0.7199 1.1204 0.6253 0.056 Uiso 1 1 calc R U
C13 C 0.6773(4) 0.6784(8) 0.8855(3) 0.0238(10) Uani 1 1 d . .
C14 C 0.7484(4) 0.7514(9) 0.9547(3) 0.0260(10) Uani 1 1 d . .
C15 C 0.8432(4) 0.6422(10) 0.9909(3) 0.0359(14) Uani 1 1 d . .
H15 H 0.8897 0.6986 1.0374 0.043 Uiso 1 1 calc R U
C16 C 0.8675(5) 0.4549(12) 0.9585(4) 0.0432(15) Uani 1 1 d . .
H16 H 0.9300 0.3783 0.9833 0.052 Uiso 1 1 calc R U
C17 C 0.7999(5) 0.3771(11) 0.8888(3) 0.0411(14) Uani 1 1 d . .
H17 H 0.8176 0.2498 0.8651 0.049 Uiso 1 1 calc R U
C18 C 0.7064(4) 0.4861(9) 0.8538(3) 0.0331(12) Uani 1 1 d . .
H18 H 0.6607 0.4288 0.8071 0.040 Uiso 1 1 calc R U
C19 C 0.2295(4) 0.9385(9) 0.7194(3) 0.0255(10) Uani 1 1 d . .
C20 C 0.1343(4) 0.9025(9) 0.7513(3) 0.0306(11) Uani 1 1 d . .
C21 C 0.0618(4) 1.0747(13) 0.7407(3) 0.0438(13) Uani 1 1 d . .
H21 H 0.0745 1.2025 0.7150 0.053 Uiso 1 1 calc R U
C22 C -0.0290(5) 1.0545(14) 0.7687(4) 0.0577(19) Uani 1 1 d . .
H22 H -0.0772 1.1712 0.7627 0.069 Uiso 1 1 calc R U
C23 C -0.0506(5) 0.8638(15) 0.8058(4) 0.059(2) Uani 1 1 d . .
H23 H -0.1131 0.8517 0.8238 0.070 Uiso 1 1 calc R U
C24 C 0.0211(4) 0.6934(13) 0.8157(4) 0.0483(17) Uani 1 1 d . .
H24 H 0.0079 0.5648 0.8407 0.058 Uiso 1 1 calc R U
C25 C 0.1128(4) 0.7138(11) 0.7882(3) 0.0376(13) Uani 1 1 d . .
H25 H 0.1613 0.5975 0.7948 0.045 Uiso 1 1 calc R U

loop_
_atom_site_aniso_label
_atom_site_aniso_U_11
_atom_site_aniso_U_22
_atom_site_aniso_U_33
_atom_site_aniso_U_23
_atom_site_aniso_U_13
_atom_site_aniso_U_12
Br1 0.0351(3) 0.0345(3) 0.0328(2) -0.0087(2) 0.01200(18) 0.0035(2)
Cl1 0.0258(6) 0.0212(6) 0.0285(5) -0.0054(4) 0.0070(4) -0.0025(4)
S1 0.0220(6) 0.0333(7) 0.0232(5) 0.0058(5) 0.0100(4) -0.0003(5)
N1 0.044(3) 0.034(2) 0.0208(19) -0.0049(18) 0.0038(18) -0.008(2)
O1 0.0293(19) 0.053(3) 0.0308(18) -0.0090(17) 0.0115(14) -0.0159(17)
O2 0.040(2) 0.052(3) 0.036(2) -0.0147(19) 0.0158(17) 0.0023(19)
O3 0.058(3) 0.066(4) 0.066(3) -0.032(3) -0.009(2) -0.015(3)
O4 0.0340(19) 0.038(2) 0.0375(17) 0.014(2) 0.0132(14) 0.008(2)
C1 0.022(2) 0.027(2) 0.019(2) -0.0028(18) 0.0066(17) -0.001(2)
C2 0.024(2) 0.023(2) 0.020(2) -0.0055(18) 0.0067(17) -0.0019(19)
C3 0.023(2) 0.028(2) 0.020(2) 0.0047(19) 0.0088(17) 0.000(2)
C4 0.030(3) 0.022(2) 0.022(2) -0.0022(18) 0.0130(18) -0.001(2)
C5 0.023(2) 0.024(2) 0.023(2) 0.0003(18) 0.0070(18) 0.0003(19)
C6 0.022(2) 0.031(3) 0.023(2) -0.002(2) 0.0093(18) -0.002(2)
C7 0.023(3) 0.044(3) 0.028(2) -0.006(2) 0.0159(19) -0.005(2)
C8 0.046(3) 0.042(3) 0.031(3) -0.007(2) 0.018(2) -0.012(3)
C9 0.062(4) 0.063(5) 0.034(3) -0.020(3) 0.025(3) -0.018(4)
C10 0.069(5) 0.080(5) 0.034(3) -0.016(3) 0.029(3) -0.015(4)
C11 0.060(4) 0.076(5) 0.047(3) -0.006(3) 0.035(3) -0.024(4)
C12 0.050(4) 0.055(4) 0.041(3) -0.007(3) 0.023(3) -0.022(3)
C13 0.018(2) 0.028(2) 0.027(2) -0.0004(19) 0.0090(18) -0.0031(19)
C14 0.021(2) 0.037(3) 0.022(2) -0.003(2) 0.0094(18) -0.003(2)
C15 0.016(2) 0.053(4) 0.036(3) 0.001(2) 0.0027(19) -0.005(2)
C16 0.024(3) 0.065(4) 0.039(3) 0.004(3) 0.005(2) 0.011(3)
C17 0.032(3) 0.047(4) 0.045(3) -0.006(3) 0.009(2) 0.013(3)
C18 0.026(3) 0.040(3) 0.033(3) -0.006(2) 0.007(2) 0.004(2)
C19 0.024(2) 0.027(2) 0.027(2) 0.001(2) 0.0080(18) -0.001(2)
C20 0.027(3) 0.036(3) 0.029(2) 0.004(2) 0.006(2) 0.002(2)
C21 0.031(3) 0.049(3) 0.054(3) 0.007(3) 0.017(2) 0.008(3)
C22 0.034(3) 0.065(5) 0.080(4) 0.010(4) 0.026(3) 0.015(3)
C23 0.026(3) 0.091(6) 0.065(4) 0.011(4) 0.020(3) 0.006(3)
C24 0.022(3) 0.074(5) 0.051(3) 0.021(3) 0.013(2) -0.003(3)
C25 0.019(3) 0.052(4) 0.042(3) 0.010(3) 0.008(2) 0.001(2)

loop_
_atom_type_symbol
_atom_type_description
_atom_type_scat_dispersion_real
_atom_type_scat_dispersion_imag
_atom_type_scat_source
C C 0.0033 0.0016 'International Tables Vol C Tables 4.2.6.8 and 6.1.1.4'
H H 0.0000 0.0000 'International Tables Vol C Tables 4.2.6.8 and 6.1.1.4'
N N 0.0061 0.0033 'International Tables Vol C Tables 4.2.6.8 and 6.1.1.4'
O O 0.0106 0.0060 'International Tables Vol C Tables 4.2.6.8 and 6.1.1.4'
S S 0.1246 0.1234 'International Tables Vol C Tables 4.2.6.8 and 6.1.1.4'
Br Br -0.2901 2.4595 'International Tables Vol C Tables 4.2.6.8 and 6.1.1.4'
Cl Cl 0.1484 0.1585 'International Tables Vol C Tables 4.2.6.8 and 6.1.1.4'

loop_
_geom_angle_atom_site_label_1
_geom_angle_atom_site_label_2
_geom_angle_atom_site_label_3
_geom_angle
C5 S1 C1 99.2(2)
O2 N1 O3 122.3(5)
O2 N1 C14 119.4(4)
O3 N1 C14 118.2(5)
C6 C1 C2 113.7(4)
C6 C1 S1 102.3(3)
C2 C1 S1 110.8(3)
C3 C2 C13 108.4(4)
C3 C2 C1 110.8(4)
C13 C2 C1 112.1(4)
C4 C3 C2 115.1(4)
C3 C4 C5 116.0(4)
C3 C4 Br1 109.8(3)
C5 C4 Br1 107.5(3)
C4 C5 C19 115.2(4)
C4 C5 S1 112.6(3)
C19 C5 S1 105.2(3)
C4 C5 Cl1 107.1(3)
C19 C5 Cl1 106.4(3)
S1 C5 Cl1 110.2(3)
O1 C6 C7 121.1(5)
O1 C6 C1 119.3(4)
C7 C6 C1 119.5(4)
C8 C7 C12 119.7(5)
C8 C7 C6 122.7(5)
C12 C7 C6 117.5(5)
C7 C8 C9 119.5(6)
C8 C9 C10 120.1(6)
C11 C10 C9 120.1(6)
C10 C11 C12 120.6(6)
C11 C12 C7 119.9(6)
C14 C13 C18 115.3(5)
C14 C13 C2 124.2(5)
C18 C13 C2 120.4(4)
C13 C14 C15 122.9(5)
C13 C14 N1 122.3(5)
C15 C14 N1 114.7(4)
C16 C15 C14 119.7(5)
C15 C16 C17 119.6(5)
C18 C17 C16 120.1(6)
C17 C18 C13 122.4(5)
O4 C19 C20 120.7(4)
O4 C19 C5 117.1(4)
C20 C19 C5 122.2(4)
C25 C20 C21 119.4(5)
C25 C20 C19 125.2(5)
C21 C20 C19 115.4(5)
C22 C21 C20 119.1(7)
C21 C22 C23 121.3(7)
C24 C23 C22 119.3(6)
C23 C24 C25 119.5(6)
C20 C25 C24 121.3(6)

loop_
_geom_bond_atom_site_label_1
_geom_bond_atom_site_label_2
_geom_bond_distance
Br1 C4 1.979(5)
Cl1 C5 1.836(5)
S1 C5 1.810(5)
S1 C1 1.833(5)
N1 O2 1.204(6)
N1 O3 1.226(6)
N1 C14 1.477(7)
O1 C6 1.207(6)
O4 C19 1.223(6)
C1 C6 1.519(7)
C1 C2 1.532(6)
C2 C3 1.526(6)
C2 C13 1.531(7)
C3 C4 1.512(7)
C4 C5 1.528(6)
C5 C19 1.546(7)
C6 C7 1.487(7)
C7 C8 1.387(8)
C7 C12 1.401(8)
C8 C9 1.393(7)
C9 C10 1.397(10)
C10 C11 1.361(11)
C11 C12 1.388(8)
C13 C14 1.386(7)
C13 C18 1.396(7)
C14 C15 1.399(7)
C15 C16 1.355(9)
C16 C17 1.383(8)
C17 C18 1.381(8)
C19 C20 1.489(7)
C20 C25 1.388(8)
C20 C21 1.398(9)
C21 C22 1.384(8)
C22 C23 1.401(12)
C23 C24 1.383(10)
C24 C25 1.390(8)

loop_
_geom_torsion_atom_site_label_1
_geom_torsion_atom_site_label_2
_geom_torsion_atom_site_label_3
_geom_torsion_atom_site_label_4
_geom_torsion
C5 S1 C1 C6 -178.9(3)
C5 S1 C1 C2 -57.4(4)
C6 C1 C2 C3 178.4(4)
S1 C1 C2 C3 63.9(5)
C6 C1 C2 C13 -60.3(6)
S1 C1 C2 C13 -174.9(3)
C13 C2 C3 C4 177.2(4)
C1 C2 C3 C4 -59.4(5)
C2 C3 C4 C5 54.4(6)
C2 C3 C4 Br1 -67.8(4)
C3 C4 C5 C19 -173.6(4)
Br1 C4 C5 C19 -50.3(5)
C3 C4 C5 S1 -53.0(5)
Br1 C4 C5 S1 70.3(4)
C3 C4 C5 Cl1 68.4(5)
Br1 C4 C5 Cl1 -168.3(2)
C1 S1 C5 C4 50.9(4)
C1 S1 C5 C19 177.1(3)
C1 S1 C5 Cl1 -68.6(3)
C2 C1 C6 O1 -20.9(7)
S1 C1 C6 O1 98.6(5)
C2 C1 C6 C7 164.0(5)
S1 C1 C6 C7 -76.5(5)
O1 C6 C7 C8 164.2(6)
C1 C6 C7 C8 -20.8(8)
O1 C6 C7 C12 -18.4(8)
C1 C6 C7 C12 156.7(5)
C12 C7 C8 C9 3.4(10)
C6 C7 C8 C9 -179.2(6)
C7 C8 C9 C10 -3.3(11)
C8 C9 C10 C11 1.4(12)
C9 C10 C11 C12 0.5(13)
C10 C11 C12 C7 -0.4(12)
C8 C7 C12 C11 -1.5(10)
C6 C7 C12 C11 -179.1(6)
C3 C2 C13 C14 -95.3(6)
C1 C2 C13 C14 142.1(5)
C3 C2 C13 C18 84.3(5)
C1 C2 C13 C18 -38.3(6)
C18 C13 C14 C15 0.2(7)
C2 C13 C14 C15 179.8(5)
C18 C13 C14 N1 -176.3(5)
C2 C13 C14 N1 3.3(8)
O2 N1 C14 C13 28.2(7)
O3 N1 C14 C13 -153.3(5)
O2 N1 C14 C15 -148.6(5)
O3 N1 C14 C15 29.9(7)
C13 C14 C15 C16 -0.9(8)
N1 C14 C15 C16 175.8(5)
C14 C15 C16 C17 1.9(9)
C15 C16 C17 C18 -2.1(10)
C16 C17 C18 C13 1.4(9)
C14 C13 C18 C17 -0.5(8)
C2 C13 C18 C17 179.9(6)
C4 C5 C19 O4 132.2(5)
S1 C5 C19 O4 7.7(6)
Cl1 C5 C19 O4 -109.3(5)
C4 C5 C19 C20 -46.1(6)
S1 C5 C19 C20 -170.6(4)
Cl1 C5 C19 C20 72.4(5)
O4 C19 C20 C25 158.0(5)
C5 C19 C20 C25 -23.7(8)
O4 C19 C20 C21 -20.7(7)
C5 C19 C20 C21 157.5(5)
C25 C20 C21 C22 1.2(9)
C19 C20 C21 C22 180.0(6)
C20 C21 C22 C23 -1.3(10)
C21 C22 C23 C24 0.9(12)
C22 C23 C24 C25 -0.4(11)
C21 C20 C25 C24 -0.7(9)
C19 C20 C25 C24 -179.4(5)
C23 C24 C25 C20 0.3(10)

loop_
_platon_squeeze_void_nr
_platon_squeeze_void_average_x
_platon_squeeze_void_average_y
_platon_squeeze_void_average_z
_platon_squeeze_void_volume
_platon_squeeze_void_count_electrons
1 0.000 -0.040 0.500 233.2 34.0
